data_1566594
loop_
_publ_author_name
'Lambrecht, Sina'
'Villinger, Alexander'
'Jopp, Stefan'

_publ_section_title
;
 1-(Methyl-\a-<small>D</small>-glucopyranosid-6-yl)-3-vinylimidazolium
 iodide dimethylformamide monosolvate
;
_journal_coeditor_code VM4051
_journal_issue 3
_journal_name_full IUCrData
_journal_page_first x220265
_journal_paper_doi 10.1107/S2414314622002656
_journal_volume 7
_journal_year 2022
_chemical_absolute_configuration syn
_chemical_formula_iupac 'C12 H19 N2 O5 +, I -, C3 H7 N O'
_chemical_formula_moiety 'C12 H19 N2 O5 +, I -, C3 H7 N O'
_chemical_formula_sum 'C15 H26 I N3 O6'
_chemical_formula_weight 471.29
_chemical_name_common
;
1-(Methyl-\a-<i>D</i>-glucopyranosid-6-yl)-3-vinylimidazolium iodide
dimethylformamide monosolvate
;
_chemical_name_systematic
;
3-Ethenyl-1-(methyl-\a-<i>D</i>-glucopyranosid-6-yl)imidazolium iodide
dimethylformamide monosolvate
;
_space_group_crystal_system monoclinic
_space_group_IT_number 4
_space_group_name_Hall 'P 2yb'
_space_group_name_H-M_alt 'P 1 21 1'
_atom_sites_solution_hydrogens mixed
_audit_creation_method SHELXL-2014/7
_cell_angle_alpha 90
_cell_angle_beta 106.833(4)
_cell_angle_gamma 90
_cell_formula_units_Z 2
_cell_length_a 10.816(2)
_cell_length_b 7.0106(15)
_cell_length_c 13.169(3)
_cell_measurement_reflns_used 7185
_cell_measurement_temperature 123(2)
_cell_measurement_theta_max 31.13
_cell_measurement_theta_min 3.23
_cell_volume 955.8(3)
_computing_cell_refinement
;
SAINT (Bruker, 2003)
;
_computing_data_collection
;
APEX2 (Bruker, 2003)
;
_computing_data_reduction
;
SAINT (Bruker, 2003)
;
_computing_molecular_graphics
;
ORTEP-3 for Windows (Farrugia, 2012)
;
_computing_publication_material
;
<i>SHELXL2014/7</i> (Sheldrick, 2015)
;
_computing_structure_refinement
;
<i>SHELXL2014/7</i> (Sheldrick, 2015)
;
_computing_structure_solution
;
SHELXTL (Sheldrick, 2008)'
;
_diffrn_ambient_temperature 123(2)
_diffrn_detector_area_resol_mean 10.4167
_diffrn_measured_fraction_theta_full 0.995
_diffrn_measured_fraction_theta_max 0.997
_diffrn_measurement_device_type 'Bruker  Kappa APEXII CCD'
_diffrn_measurement_method 'phi and omega scans'
_diffrn_radiation_type MoK\a
_diffrn_radiation_wavelength 0.71073
_diffrn_reflns_av_R_equivalents 0.0377
_diffrn_reflns_av_unetI/netI 0.0466
_diffrn_reflns_limit_h_max 15
_diffrn_reflns_limit_h_min -15
_diffrn_reflns_limit_k_max 10
_diffrn_reflns_limit_k_min -10
_diffrn_reflns_limit_l_max 18
_diffrn_reflns_limit_l_min -19
_diffrn_reflns_number 17430
_diffrn_reflns_theta_full 25.242
_diffrn_reflns_theta_max 30.996
_diffrn_reflns_theta_min 3.798
_diffrn_source 'sealed tube'
_exptl_absorpt_coefficient_mu 1.710
_exptl_absorpt_correction_T_max 0.7464
_exptl_absorpt_correction_T_min 0.6294
_exptl_absorpt_correction_type multi-scan
_exptl_absorpt_process_details
;
(SADABS; Bruker, 2003)
;
_exptl_crystal_colour colourless
_exptl_crystal_density_diffrn 1.638
_exptl_crystal_description needle
_exptl_crystal_F_000 476
_exptl_crystal_size_max 0.290
_exptl_crystal_size_mid 0.080
_exptl_crystal_size_min 0.030
_refine_diff_density_max 1.423
_refine_diff_density_min -0.439
_refine_ls_abs_structure_details
;
 Refined as an inversion twin, 2815 Friedel pairs.
;
_refine_ls_abs_structure_Flack 0.006(19)
_refine_ls_extinction_method none
_refine_ls_goodness_of_fit_ref 1.032
_refine_ls_hydrogen_treatment mixed
_refine_ls_matrix_type full
_refine_ls_number_parameters 242
_refine_ls_number_reflns 6072
_refine_ls_number_restraints 1
_refine_ls_restrained_S_all 1.032
_refine_ls_R_factor_all 0.0322
_refine_ls_R_factor_gt 0.0283
_refine_ls_shift/su_max 0.001
_refine_ls_shift/su_mean 0.000
_refine_ls_structure_factor_coef Fsqd
_refine_ls_weighting_details 'w=1/[\s^2^(Fo^2^)+(0.0231P)^2^] where P=(Fo^2^+2Fc^2^)/3'
_refine_ls_weighting_scheme calc
_refine_ls_wR_factor_gt 0.0588
_refine_ls_wR_factor_ref 0.0603
_reflns_number_gt 5626
_reflns_number_total 6072
_reflns_threshold_expression 'I > 2\s(I)'
_cod_data_source_file vm4051sup1.cif
_cod_data_source_block I
_cod_original_cell_volume 955.7(3)
_cod_original_sg_symbol_H-M 'P 21'
_cod_database_code 1566594
_shelx_space_group_comment
;
The symmetry employed for this shelxl refinement is uniquely defined
by the following loop, which should always be used as a source of
symmetry information in preference to the above space-group names.
They are only intended as comments.
;
_shelx_estimated_absorpt_t_min 0.637
_shelx_estimated_absorpt_t_max 0.950

loop_
_space_group_symop_operation_xyz
'x, y, z'
'-x, y+1/2, -z'

loop_
_atom_site_type_symbol
_atom_site_label
_atom_site_fract_x
_atom_site_fract_y
_atom_site_fract_z
_atom_site_U_iso_or_equiv
_atom_site_adp_type
_atom_site_calc_flag
_atom_site_occupancy
_atom_site_disorder_assembly
_atom_site_disorder_group
N N1 0.1863(3) 1.0859(4) 0.3364(2) 0.0151(5) Uani d 1 . .
N N2 0.1065(3) 1.1296(4) 0.1676(2) 0.0179(6) Uani d 1 . .
O O1 0.3511(2) 0.8245(4) 0.4934(2) 0.0146(5) Uani d 1 . .
O O2 0.3182(3) 0.5032(4) 0.4445(2) 0.0184(5) Uani d 1 . .
O O3 0.4060(3) 0.3939(4) 0.6541(3) 0.0222(6) Uani d 1 . .
O O4 0.2120(3) 0.5948(4) 0.7282(2) 0.0197(5) Uani d 1 . .
O O5 0.0572(2) 0.8579(4) 0.5786(2) 0.0169(5) Uani d 1 . .
C C1 0.3882(3) 0.6322(5) 0.5202(3) 0.0150(7) Uani d 1 . .
H H1 0.4821 0.6180 0.5263 0.018 Uiso calc 1 . .
C C2 0.3673(3) 0.5847(5) 0.6269(3) 0.0156(6) Uani d 1 . .
H H2 0.4240 0.6703 0.6816 0.019 Uiso calc 1 . .
C C3 0.2266(3) 0.6217(5) 0.6246(3) 0.0137(6) Uani d 1 . .
H H3 0.1679 0.5327 0.5733 0.016 Uiso calc 1 . .
C C4 0.1910(3) 0.8273(5) 0.5914(3) 0.0129(6) Uani d 1 . .
H H4 0.2438 0.9163 0.6464 0.015 Uiso calc 1 . .
C C5 0.2174(3) 0.8639(4) 0.4853(3) 0.0123(6) Uani d 1 . .
H H5 0.1607 0.7793 0.4299 0.015 Uiso calc 1 . .
C C6 0.1951(3) 1.0688(4) 0.4498(3) 0.0139(6) Uani d 1 . .
H H6A 0.1141 1.1156 0.4618 0.017 Uiso calc 1 . .
H H6B 0.2671 1.1487 0.4921 0.017 Uiso calc 1 . .
C C7 0.3439(4) 0.5229(5) 0.3446(3) 0.0238(8) Uani d 1 . .
H H7A 0.3086 0.4128 0.2997 0.036 Uiso calc 1 . .
H H7B 0.4374 0.5295 0.3558 0.036 Uiso calc 1 . .
H H7C 0.3033 0.6400 0.3097 0.036 Uiso calc 1 . .
C C8 0.0831(3) 1.1454(4) 0.2617(3) 0.0153(7) Uani d 1 . .
H H8 0.0055 1.1915 0.2729 0.018 Uiso calc 1 . .
C C9 0.2788(3) 1.0274(5) 0.2893(3) 0.0174(7) Uani d 1 . .
H H9 0.3618 0.9775 0.3244 0.021 Uiso calc 1 . .
C C10 0.2286(4) 1.0547(5) 0.1843(3) 0.0200(7) Uani d 1 . .
H H10 0.2698 1.0273 0.1313 0.024 Uiso calc 1 . .
C C11 0.0197(3) 1.1684(9) 0.0656(3) 0.0238(7) Uani d 1 . .
H H11 0.0524 1.1636 0.0060 0.029 Uiso calc 1 . .
C C12 -0.1014(4) 1.2099(7) 0.0494(3) 0.0322(11) Uani d 1 . .
H H12A -0.1368 1.2158 0.1075 0.039 Uiso calc 1 . .
H H12B -0.1547 1.2344 -0.0205 0.039 Uiso calc 1 . .
H H3A 0.426(4) 0.391(7) 0.711(3) 0.014(12) Uiso d 1 . .
H H4A 0.186(4) 0.495(7) 0.740(4) 0.025(12) Uiso d 1 . .
H H5A 0.051(4) 0.940(7) 0.612(4) 0.018(12) Uiso d 1 . .
I I1 0.06251(2) 1.18116(3) 0.77975(2) 0.02003(6) Uani d 1 . .
N N3 0.4772(3) 0.4326(5) 1.0319(3) 0.0235(7) Uani d 1 . .
O O7 0.5214(3) 0.4185(5) 0.8731(2) 0.0306(7) Uani d 1 . .
C C13 0.6115(5) 0.4439(8) 1.0952(4) 0.0328(10) Uani d 1 . .
H H13A 0.6663 0.4637 1.0485 0.049 Uiso calc 1 . .
H H13B 0.6363 0.3249 1.1349 0.049 Uiso calc 1 . .
H H13C 0.6225 0.5508 1.1450 0.049 Uiso calc 1 . .
C C14 0.3817(4) 0.4304(7) 1.0890(4) 0.0341(10) Uani d 1 . .
H H14A 0.3828 0.5529 1.1250 0.051 Uiso calc 1 . .
H H14B 0.4016 0.3275 1.1416 0.051 Uiso calc 1 . .
H H14C 0.2960 0.4092 1.0391 0.051 Uiso calc 1 . .
C C15 0.4445(5) 0.4205(6) 0.9273(4) 0.0241(8) Uani d 1 . .
H H15 0.3550 0.4126 0.8906 0.029 Uiso calc 1 . .

loop_
_atom_site_aniso_label
_atom_site_aniso_U_11
_atom_site_aniso_U_22
_atom_site_aniso_U_33
_atom_site_aniso_U_12
_atom_site_aniso_U_13
_atom_site_aniso_U_23
N1 0.0161(13) 0.0129(12) 0.0185(14) -0.0016(10) 0.0086(11) -0.0002(11)
N2 0.0226(14) 0.0170(14) 0.0156(13) -0.0010(10) 0.0079(11) 0.0006(10)
O1 0.0115(12) 0.0128(12) 0.0203(13) -0.0008(9) 0.0061(10) 0.0012(10)
O2 0.0274(14) 0.0139(12) 0.0178(13) -0.0039(10) 0.0125(11) -0.0033(11)
O3 0.0272(15) 0.0191(12) 0.0205(14) 0.0079(10) 0.0072(12) 0.0051(11)
O4 0.0252(13) 0.0200(12) 0.0170(12) 0.0001(10) 0.0109(10) 0.0032(10)
O5 0.0146(12) 0.0199(12) 0.0185(12) 0.0001(9) 0.0081(10) -0.0027(10)
C1 0.0138(14) 0.0141(17) 0.0181(15) 0.0027(10) 0.0064(12) 0.0005(11)
C2 0.0163(15) 0.0147(15) 0.0158(15) 0.0024(11) 0.0049(12) 0.0002(12)
C3 0.0156(15) 0.0140(13) 0.0132(14) -0.0010(11) 0.0065(12) -0.0021(11)
C4 0.0130(14) 0.0130(14) 0.0135(15) 0.0004(11) 0.0052(12) -0.0024(13)
C5 0.0108(14) 0.0131(13) 0.0137(15) -0.0002(10) 0.0047(12) -0.0014(12)
C6 0.0170(15) 0.0132(13) 0.0135(15) 0.0008(11) 0.0075(12) -0.0004(12)
C7 0.038(2) 0.0196(17) 0.0184(17) -0.0027(15) 0.0156(16) -0.0031(14)
C8 0.0205(14) 0.011(2) 0.0169(14) -0.0008(10) 0.0085(11) 0.0021(11)
C9 0.0175(16) 0.0153(15) 0.0237(18) -0.0017(12) 0.0129(14) -0.0021(13)
C10 0.0234(17) 0.0175(15) 0.0241(18) -0.0043(13) 0.0149(15) -0.0032(14)
C11 0.0362(17) 0.0203(18) 0.0148(13) 0.001(2) 0.0072(12) 0.005(2)
C12 0.042(2) 0.030(3) 0.0215(16) 0.0067(18) 0.0031(15) 0.0061(18)
I1 0.02599(10) 0.01685(9) 0.01752(9) 0.00241(13) 0.00673(7) 0.00025(13)
N3 0.0222(16) 0.0241(16) 0.0226(17) -0.0012(13) 0.0040(13) 0.0042(14)
O7 0.0305(16) 0.0392(17) 0.0239(15) 0.0009(13) 0.0108(13) 0.0044(13)
C13 0.028(2) 0.041(2) 0.024(2) 0.003(2) -0.0027(18) 0.0025(19)
C14 0.033(2) 0.042(2) 0.031(2) -0.0034(19) 0.0139(19) 0.005(2)
C15 0.022(2) 0.0260(18) 0.022(2) -0.0009(17) 0.0021(18) 0.0034(17)

loop_
_atom_type_symbol
_atom_type_description
_atom_type_scat_dispersion_real
_atom_type_scat_dispersion_imag
_atom_type_scat_source
C C 0.0033 0.0016 'International Tables Vol C Tables 4.2.6.8 and 6.1.1.4'
H H 0.0000 0.0000 'International Tables Vol C Tables 4.2.6.8 and 6.1.1.4'
I I -0.4742 1.8119 'International Tables Vol C Tables 4.2.6.8 and 6.1.1.4'
N N 0.0061 0.0033 'International Tables Vol C Tables 4.2.6.8 and 6.1.1.4'
O O 0.0106 0.0060 'International Tables Vol C Tables 4.2.6.8 and 6.1.1.4'

loop_
_geom_angle_atom_site_label_1
_geom_angle_atom_site_label_2
_geom_angle_atom_site_label_3
_geom_angle_site_symmetry_1
_geom_angle_site_symmetry_3
_geom_angle
_geom_angle_publ_flag
C8 N1 C9 . . 108.9(3) ?
C8 N1 C6 . . 124.9(3) ?
C9 N1 C6 . . 126.0(3) ?
C8 N2 C10 . . 108.2(3) ?
C8 N2 C11 . . 127.4(3) ?
C10 N2 C11 . . 124.2(3) ?
C1 O1 C5 . . 113.8(3) ?
C1 O2 C7 . . 112.6(3) ?
C2 O3 H3A . . 105(4) ?
C3 O4 H4A . . 117(4) ?
C4 O5 H5A . . 108(3) ?
O2 C1 O1 . . 112.4(3) ?
O2 C1 C2 . . 108.8(3) ?
O1 C1 C2 . . 109.3(3) ?
O2 C1 H1 . . 108.8 ?
O1 C1 H1 . . 108.8 ?
C2 C1 H1 . . 108.8 ?
O3 C2 C1 . . 109.2(3) ?
O3 C2 C3 . . 112.5(3) ?
C1 C2 C3 . . 110.9(3) ?
O3 C2 H2 . . 108.0 ?
C1 C2 H2 . . 108.0 ?
C3 C2 H2 . . 108.0 ?
O4 C3 C4 . . 108.1(3) ?
O4 C3 C2 . . 110.0(3) ?
C4 C3 C2 . . 109.4(3) ?
O4 C3 H3 . . 109.8 ?
C4 C3 H3 . . 109.8 ?
C2 C3 H3 . . 109.8 ?
O5 C4 C3 . . 109.9(3) ?
O5 C4 C5 . . 108.6(3) ?
C3 C4 C5 . . 108.9(3) ?
O5 C4 H4 . . 109.8 ?
C3 C4 H4 . . 109.8 ?
C5 C4 H4 . . 109.8 ?
O1 C5 C6 . . 105.7(3) ?
O1 C5 C4 . . 110.4(3) ?
C6 C5 C4 . . 112.8(3) ?
O1 C5 H5 . . 109.3 ?
C6 C5 H5 . . 109.3 ?
C4 C5 H5 . . 109.3 ?
N1 C6 C5 . . 110.4(3) ?
N1 C6 H6A . . 109.6 ?
C5 C6 H6A . . 109.6 ?
N1 C6 H6B . . 109.6 ?
C5 C6 H6B . . 109.6 ?
H6A C6 H6B . . 108.1 ?
O2 C7 H7A . . 109.5 ?
O2 C7 H7B . . 109.5 ?
H7A C7 H7B . . 109.5 ?
O2 C7 H7C . . 109.5 ?
H7A C7 H7C . . 109.5 ?
H7B C7 H7C . . 109.5 ?
N1 C8 N2 . . 108.5(3) ?
N1 C8 H8 . . 125.8 ?
N2 C8 H8 . . 125.8 ?
C10 C9 N1 . . 106.9(3) ?
C10 C9 H9 . . 126.6 ?
N1 C9 H9 . . 126.6 ?
C9 C10 N2 . . 107.5(3) ?
C9 C10 H10 . . 126.2 ?
N2 C10 H10 . . 126.2 ?
C12 C11 N2 . . 123.8(3) ?
C12 C11 H11 . . 118.1 ?
N2 C11 H11 . . 118.1 ?
C11 C12 H12A . . 120.0 ?
C11 C12 H12B . . 120.0 ?
H12A C12 H12B . . 120.0 ?
C15 N3 C14 . . 121.8(4) ?
C15 N3 C13 . . 121.5(4) ?
C14 N3 C13 . . 116.7(4) ?
N3 C13 H13A . . 109.5 ?
N3 C13 H13B . . 109.5 ?
H13A C13 H13B . . 109.5 ?
N3 C13 H13C . . 109.5 ?
H13A C13 H13C . . 109.5 ?
H13B C13 H13C . . 109.5 ?
N3 C14 H14A . . 109.5 ?
N3 C14 H14B . . 109.5 ?
H14A C14 H14B . . 109.5 ?
N3 C14 H14C . . 109.5 ?
H14A C14 H14C . . 109.5 ?
H14B C14 H14C . . 109.5 ?
O7 C15 N3 . . 125.3(5) ?
O7 C15 H15 . . 117.4 ?
N3 C15 H15 . . 117.4 ?

loop_
_geom_bond_atom_site_label_1
_geom_bond_atom_site_label_2
_geom_bond_site_symmetry_2
_geom_bond_distance
_geom_bond_publ_flag
N1 C8 . 1.324(4) ?
N1 C9 . 1.383(4) ?
N1 C6 . 1.472(4) ?
N2 C8 . 1.339(4) ?
N2 C10 . 1.379(5) ?
N2 C11 . 1.424(4) ?
O1 C1 . 1.421(4) ?
O1 C5 . 1.446(4) ?
O2 C1 . 1.396(4) ?
O2 C7 . 1.428(5) ?
O3 C2 . 1.416(4) ?
O3 H3A . 0.72(4) ?
O4 C3 . 1.430(4) ?
O4 H4A . 0.78(5) ?
O5 C4 . 1.424(4) ?
O5 H5A . 0.74(5) ?
C1 C2 . 1.523(5) ?
C1 H1 . 1.0000 ?
C2 C3 . 1.536(5) ?
C2 H2 . 1.0000 ?
C3 C4 . 1.523(5) ?
C3 H3 . 1.0000 ?
C4 C5 . 1.527(5) ?
C4 H4 . 1.0000 ?
C5 C6 . 1.509(4) ?
C5 H5 . 1.0000 ?
C6 H6A . 0.9900 ?
C6 H6B . 0.9900 ?
C7 H7A . 0.9800 ?
C7 H7B . 0.9800 ?
C7 H7C . 0.9800 ?
C8 H8 . 0.9500 ?
C9 C10 . 1.345(5) ?
C9 H9 . 0.9500 ?
C10 H10 . 0.9500 ?
C11 C12 . 1.298(6) ?
C11 H11 . 0.9500 ?
C12 H12A . 0.9500 ?
C12 H12B . 0.9500 ?
N3 C15 . 1.322(6) ?
N3 C14 . 1.442(6) ?
N3 C13 . 1.453(5) ?
O7 C15 . 1.243(5) ?
C13 H13A . 0.9800 ?
C13 H13B . 0.9800 ?
C13 H13C . 0.9800 ?
C14 H14A . 0.9800 ?
C14 H14B . 0.9800 ?
C14 H14C . 0.9800 ?
C15 H15 . 0.9500 ?

loop_
_geom_hbond_atom_site_label_D
_geom_hbond_atom_site_label_H
_geom_hbond_atom_site_label_A
_geom_hbond_site_symmetry_A
_geom_hbond_distance_DH
_geom_hbond_distance_HA
_geom_hbond_distance_DA
_geom_hbond_angle_DHA
O3 H3A O7 . 0.72(4) 2.09(4) 2.797(4) 167(5)
O4 H4A I1 1_545 0.78(5) 2.71(5) 3.482(3) 171(4)
O5 H5A I1 . 0.74(5) 2.75(5) 3.474(3) 165(4)
C6 H6A O5 2_556 0.99 2.46 3.332(4) 147
C8 H8 O4 2_556 0.95 2.44 3.252(4) 143
C8 H8 O5 2_556 0.95 2.53 3.285(4) 136
C9 H9 O3 2_656 0.95 2.51 3.404(5) 156
C10 H10 O7 2_656 0.95 2.40 3.159(5) 137
C11 H11 I1 1_554 0.95 3.02 3.925(3) 161
C15 H15 O4 . 0.95 2.58 3.297(5) 132

loop_
_geom_torsion_atom_site_label_1
_geom_torsion_atom_site_label_2
_geom_torsion_atom_site_label_3
_geom_torsion_atom_site_label_4
_geom_torsion_site_symmetry_1
_geom_torsion_site_symmetry_2
_geom_torsion_site_symmetry_3
_geom_torsion_site_symmetry_4
_geom_torsion
_geom_torsion_publ_flag
C7 O2 C1 O1 . . . . 65.7(4) ?
C7 O2 C1 C2 . . . . -173.1(3) ?
C5 O1 C1 O2 . . . . 61.2(4) ?
C5 O1 C1 C2 . . . . -59.7(3) ?
O2 C1 C2 O3 . . . . 57.7(3) ?
O1 C1 C2 O3 . . . . -179.2(3) ?
O2 C1 C2 C3 . . . . -66.8(3) ?
O1 C1 C2 C3 . . . . 56.3(3) ?
O3 C2 C3 O4 . . . . 63.2(4) ?
C1 C2 C3 O4 . . . . -174.2(3) ?
O3 C2 C3 C4 . . . . -178.2(3) ?
C1 C2 C3 C4 . . . . -55.6(3) ?
O4 C3 C4 O5 . . . . -66.2(3) ?
C2 C3 C4 O5 . . . . 174.1(3) ?
O4 C3 C4 C5 . . . . 175.0(3) ?
C2 C3 C4 C5 . . . . 55.3(3) ?
C1 O1 C5 C6 . . . . -176.5(3) ?
C1 O1 C5 C4 . . . . 61.2(3) ?
O5 C4 C5 O1 . . . . -177.0(3) ?
C3 C4 C5 O1 . . . . -57.3(3) ?
O5 C4 C5 C6 . . . . 64.9(3) ?
C3 C4 C5 C6 . . . . -175.4(3) ?
C8 N1 C6 C5 . . . . 117.5(3) ?
C9 N1 C6 C5 . . . . -56.3(4) ?
O1 C5 C6 N1 . . . . 74.9(3) ?
C4 C5 C6 N1 . . . . -164.3(3) ?
C9 N1 C8 N2 . . . . -0.8(4) ?
C6 N1 C8 N2 . . . . -175.6(3) ?
C10 N2 C8 N1 . . . . 0.9(4) ?
C11 N2 C8 N1 . . . . 176.6(4) ?
C8 N1 C9 C10 . . . . 0.5(4) ?
C6 N1 C9 C10 . . . . 175.1(3) ?
N1 C9 C10 N2 . . . . 0.1(4) ?
C8 N2 C10 C9 . . . . -0.6(4) ?
C11 N2 C10 C9 . . . . -176.5(4) ?
C8 N2 C11 C12 . . . . -6.4(8) ?
C10 N2 C11 C12 . . . . 168.6(5) ?
C14 N3 C15 O7 . . . . -178.8(4) ?
C13 N3 C15 O7 . . . . -0.4(7) ?

_cod_database_fobs_code 1566594
